data_1503238
loop_
_publ_author_name
'Hong, Deng'
'Chen, Zhengbo'
'Lin, Xufeng'
'Wang, Yanguang'

_publ_section_title
;
 Synthesis of substituted indoles from 2-azidoacrylates and ortho-silyl
 aryltriflates.
;
_journal_issue 20
_journal_name_full 'Organic letters'
_journal_page_first 4608
_journal_page_last 4611
_journal_paper_doi 10.1021/ol101934v
_journal_volume 12
_journal_year 2010
_chemical_formula_sum 'C23 H19 N O2'
_chemical_formula_weight 341.39
_chemical_name_systematic
; 
 ? 
;
_space_group_IT_number 2
_symmetry_cell_setting triclinic
_symmetry_space_group_name_Hall '-P 1'
_symmetry_space_group_name_H-M 'P -1'
_atom_sites_solution_hydrogens geom
_atom_sites_solution_primary direct
_atom_sites_solution_secondary difmap
_audit_creation_method SHELXL-97
_cell_angle_alpha 101.219(15)
_cell_angle_beta 90.086(14)
_cell_angle_gamma 104.921(15)
_cell_formula_units_Z 2
_cell_length_a 7.881(7)
_cell_length_b 9.856(9)
_cell_length_c 12.446(11)
_cell_measurement_reflns_used 2466
_cell_measurement_temperature 293(2)
_cell_measurement_theta_max 53.832
_cell_measurement_theta_min 4.934
_cell_volume 914.9(14)
_computing_cell_refinement 'Bruker SMART'
_computing_data_collection 'Bruker SMART'
_computing_data_reduction 'Bruker SHELXTL'
_computing_molecular_graphics 'Bruker SHELXTL'
_computing_publication_material 'Bruker SHELXTL'
_computing_structure_refinement 'SHELXL-97 (Sheldrick, 1997)'
_computing_structure_solution 'SHELXS-97 (Sheldrick, 1990)'
_diffrn_ambient_temperature 293(2)
_diffrn_measured_fraction_theta_full 0.970
_diffrn_measured_fraction_theta_max 0.970
_diffrn_measurement_device_type 'CCD area detector'
_diffrn_measurement_method 'phi and omega scans'
_diffrn_radiation_monochromator graphite
_diffrn_radiation_source 'fine-focus sealed tube'
_diffrn_radiation_type MoK\a
_diffrn_radiation_wavelength 0.71073
_diffrn_reflns_av_R_equivalents 0.0771
_diffrn_reflns_av_sigmaI/netI 0.0516
_diffrn_reflns_limit_h_max 10
_diffrn_reflns_limit_h_min -9
_diffrn_reflns_limit_k_max 12
_diffrn_reflns_limit_k_min -9
_diffrn_reflns_limit_l_max 14
_diffrn_reflns_limit_l_min -15
_diffrn_reflns_number 5357
_diffrn_reflns_theta_full 27.00
_diffrn_reflns_theta_max 27.00
_diffrn_reflns_theta_min 2.47
_exptl_absorpt_coefficient_mu 0.079
_exptl_absorpt_correction_T_max 1.0000
_exptl_absorpt_correction_T_min 0.7523
_exptl_absorpt_correction_type empirical
_exptl_absorpt_process_details sadabs
_exptl_crystal_colour colorless
_exptl_crystal_density_diffrn 1.239
_exptl_crystal_density_method 'not measured'
_exptl_crystal_description prismatic
_exptl_crystal_F_000 360
_exptl_crystal_size_max 0.423
_exptl_crystal_size_mid 0.408
_exptl_crystal_size_min 0.366
_refine_diff_density_max 0.258
_refine_diff_density_min -0.223
_refine_diff_density_rms 0.044
_refine_ls_extinction_expression Fc^*^=kFc[1+0.001xFc^2^\l^3^/sin(2\q)]^-1/4^
_refine_ls_extinction_method SHELXL
_refine_ls_goodness_of_fit_ref 1.034
_refine_ls_hydrogen_treatment mixed
_refine_ls_matrix_type full
_refine_ls_number_parameters 241
_refine_ls_number_reflns 3864
_refine_ls_number_restraints 0
_refine_ls_restrained_S_all 1.034
_refine_ls_R_factor_all 0.0670
_refine_ls_R_factor_gt 0.0542
_refine_ls_shift/su_max 0.002
_refine_ls_shift/su_mean 0.000
_refine_ls_structure_factor_coef Fsqd
_refine_ls_weighting_details 'calc w=1/[\s^2^(Fo^2^)+(0.0802P)^2^+0.0897P] where P=(Fo^2^+2Fc^2^)/3'
_refine_ls_weighting_scheme calc
_refine_ls_wR_factor_gt 0.1497
_refine_ls_wR_factor_ref 0.1583
_reflns_number_gt 2990
_reflns_number_total 3864
_reflns_threshold_expression >2sigma(I)
_cod_data_source_file ol101934v_si_002.cif
_cod_data_source_block cd28255
_cod_depositor_comments
;
The following automatic conversions were performed:

'_symmetry_cell_setting' value 'Triclinic' changed to 'triclinic'
according to /home/saulius/struct/CIF-dictionaries/cif_core.dic
dictionary named 'cif_core.dic' version 2.4.2 from 2011-04-26.

Automatic conversion script
Id: cif_fix_values 1715 2011-07-08 13:25:40Z adriana 
;
_cod_original_cell_volume 915.0(14)
_cod_original_sg_symbol_H-M P-1
_cod_database_code 1503238

loop_
_symmetry_equiv_pos_as_xyz
'x, y, z'
'-x, -y, -z'

loop_
_atom_site_label
_atom_site_type_symbol
_atom_site_fract_x
_atom_site_fract_y
_atom_site_fract_z
_atom_site_U_iso_or_equiv
_atom_site_adp_type
_atom_site_occupancy
_atom_site_symmetry_multiplicity
_atom_site_calc_flag
_atom_site_refinement_flags
N1 N 0.81379(18) 0.02444(15) 0.62669(11) 0.0494(3) Uani 1 1 d .
O1 O 1.16935(17) 0.12731(16) 0.59227(10) 0.0691(4) Uani 1 1 d .
O2 O 1.20636(15) 0.26331(14) 0.76069(10) 0.0608(4) Uani 1 1 d .
C1 C 0.9326(2) 0.10630(17) 0.71001(12) 0.0460(4) Uani 1 1 d .
C2 C 0.8493(2) 0.12291(16) 0.80763(13) 0.0460(4) Uani 1 1 d .
C3 C 0.6693(2) 0.04670(17) 0.78190(13) 0.0476(4) Uani 1 1 d .
C4 C 0.6526(2) -0.01336(17) 0.66847(13) 0.0483(4) Uani 1 1 d .
C5 C 0.4927(2) -0.09765(19) 0.61701(16) 0.0596(5) Uani 1 1 d .
H5 H 0.4824 -0.1359 0.5421 0.072 Uiso 1 1 calc R
C6 C 0.3514(3) -0.1219(2) 0.68110(18) 0.0702(5) Uani 1 1 d .
H6 H 0.2432 -0.1779 0.6486 0.084 Uiso 1 1 calc R
C7 C 0.3645(3) -0.0648(2) 0.79435(18) 0.0693(6) Uani 1 1 d .
H7 H 0.2657 -0.0845 0.8353 0.083 Uiso 1 1 calc R
C8 C 0.5199(2) 0.0189(2) 0.84489(15) 0.0596(5) Uani 1 1 d .
H8 H 0.5277 0.0572 0.9197 0.072 Uiso 1 1 calc R
C9 C 1.1134(2) 0.16396(18) 0.68053(13) 0.0489(4) Uani 1 1 d .
C10 C 1.3904(2) 0.3243(2) 0.74416(17) 0.0712(6) Uani 1 1 d .
H10A H 1.4019 0.3763 0.6848 0.085 Uiso 1 1 calc R
H10B H 1.4511 0.2494 0.7265 0.085 Uiso 1 1 calc R
C11 C 1.4634(3) 0.4218(4) 0.8483(2) 0.1065(10) Uani 1 1 d .
H11A H 1.4189 0.5050 0.8573 0.130 Uiso 1 1 calc R
H11B H 1.5893 0.4503 0.8475 0.130 Uiso 1 1 calc R
H11C H 1.4297 0.3736 0.9080 0.130 Uiso 1 1 calc R
C12 C 0.9233(2) 0.19734(17) 0.91924(12) 0.0460(4) Uani 1 1 d .
C13 C 0.8492(2) 0.29711(19) 0.98324(14) 0.0559(4) Uani 1 1 d .
H13 H 0.7546 0.3206 0.9538 0.067 Uiso 1 1 calc R
C14 C 0.9120(2) 0.3618(2) 1.08880(14) 0.0564(4) Uani 1 1 d .
H14 H 0.8605 0.4293 1.1287 0.068 Uiso 1 1 calc R
C15 C 1.0498(2) 0.32851(16) 1.13663(13) 0.0458(4) Uani 1 1 d .
C16 C 1.1252(2) 0.22895(18) 1.07222(13) 0.0523(4) Uani 1 1 d .
H16 H 1.2195 0.2052 1.1017 0.063 Uiso 1 1 calc R
C17 C 1.0631(2) 0.16541(18) 0.96637(13) 0.0526(4) Uani 1 1 d .
H17 H 1.1163 0.0996 0.9257 0.063 Uiso 1 1 calc R
C18 C 1.1147(2) 0.39561(17) 1.25169(13) 0.0481(4) Uani 1 1 d .
C19 C 1.1129(2) 0.53509(19) 1.29724(15) 0.0591(5) Uani 1 1 d .
H19 H 1.0673 0.5872 1.2553 0.071 Uiso 1 1 calc R
C20 C 1.1767(3) 0.5984(2) 1.40286(17) 0.0717(6) Uani 1 1 d .
H20 H 1.1738 0.6921 1.4317 0.086 Uiso 1 1 calc R
C21 C 1.2446(3) 0.5227(2) 1.46569(16) 0.0758(6) Uani 1 1 d .
H21 H 1.2892 0.5653 1.5370 0.091 Uiso 1 1 calc R
C22 C 1.2464(3) 0.3846(2) 1.42280(17) 0.0800(6) Uani 1 1 d .
H22 H 1.2917 0.3330 1.4654 0.096 Uiso 1 1 calc R
C23 C 1.1817(3) 0.3210(2) 1.31704(15) 0.0672(5) Uani 1 1 d .
H23 H 1.1832 0.2266 1.2892 0.081 Uiso 1 1 calc R
H1 H 0.839(2) -0.005(2) 0.5576(16) 0.062(5) Uiso 1 1 d .

loop_
_atom_site_aniso_label
_atom_site_aniso_U_11
_atom_site_aniso_U_22
_atom_site_aniso_U_33
_atom_site_aniso_U_23
_atom_site_aniso_U_13
_atom_site_aniso_U_12
N1 0.0541(8) 0.0521(8) 0.0428(7) 0.0086(6) 0.0049(6) 0.0161(6)
O1 0.0654(8) 0.0864(10) 0.0502(7) 0.0080(6) 0.0154(6) 0.0147(7)
O2 0.0467(7) 0.0738(8) 0.0552(7) 0.0081(6) 0.0080(5) 0.0076(6)
C1 0.0512(9) 0.0438(8) 0.0453(8) 0.0108(7) 0.0042(7) 0.0154(7)
C2 0.0521(9) 0.0433(8) 0.0461(8) 0.0126(7) 0.0055(7) 0.0162(7)
C3 0.0540(9) 0.0414(8) 0.0503(9) 0.0125(7) 0.0073(7) 0.0149(7)
C4 0.0540(9) 0.0426(8) 0.0514(9) 0.0122(7) 0.0064(7) 0.0165(7)
C5 0.0593(10) 0.0543(10) 0.0621(11) 0.0045(8) -0.0024(8) 0.0146(8)
C6 0.0557(10) 0.0579(11) 0.0890(15) 0.0043(10) 0.0029(10) 0.0087(9)
C7 0.0573(11) 0.0577(11) 0.0893(14) 0.0140(10) 0.0218(10) 0.0089(9)
C8 0.0637(11) 0.0545(10) 0.0608(11) 0.0136(8) 0.0164(9) 0.0141(8)
C9 0.0547(9) 0.0522(9) 0.0446(8) 0.0144(7) 0.0053(7) 0.0193(7)
C10 0.0472(10) 0.0888(15) 0.0729(13) 0.0208(11) 0.0095(9) 0.0060(9)
C11 0.0512(12) 0.135(2) 0.112(2) -0.0002(18) -0.0011(13) 0.0054(13)
C12 0.0503(9) 0.0451(8) 0.0448(8) 0.0137(7) 0.0059(7) 0.0128(7)
C13 0.0573(10) 0.0616(11) 0.0542(10) 0.0081(8) -0.0010(8) 0.0278(8)
C14 0.0625(10) 0.0572(10) 0.0543(10) 0.0031(8) 0.0026(8) 0.0305(8)
C15 0.0501(9) 0.0401(8) 0.0492(9) 0.0135(7) 0.0062(7) 0.0119(7)
C16 0.0580(10) 0.0510(9) 0.0536(9) 0.0109(7) -0.0001(8) 0.0244(8)
C17 0.0631(10) 0.0512(9) 0.0506(9) 0.0086(7) 0.0075(8) 0.0287(8)
C18 0.0504(9) 0.0456(9) 0.0487(9) 0.0117(7) 0.0050(7) 0.0114(7)
C19 0.0704(11) 0.0520(10) 0.0578(10) 0.0083(8) -0.0011(9) 0.0232(9)
C20 0.0879(14) 0.0572(11) 0.0657(12) -0.0032(9) -0.0069(10) 0.0232(10)
C21 0.0932(15) 0.0741(14) 0.0543(11) 0.0022(10) -0.0116(10) 0.0196(11)
C22 0.1131(18) 0.0719(13) 0.0608(12) 0.0159(10) -0.0152(12) 0.0326(13)
C23 0.0960(15) 0.0520(10) 0.0580(11) 0.0130(8) -0.0077(10) 0.0256(10)

loop_
_atom_type_symbol
_atom_type_description
_atom_type_scat_dispersion_real
_atom_type_scat_dispersion_imag
_atom_type_scat_source
C C 0.0033 0.0016 'International Tables Vol C Tables 4.2.6.8 and 6.1.1.4'
H H 0.0000 0.0000 'International Tables Vol C Tables 4.2.6.8 and 6.1.1.4'
N N 0.0061 0.0033 'International Tables Vol C Tables 4.2.6.8 and 6.1.1.4'
O O 0.0106 0.0060 'International Tables Vol C Tables 4.2.6.8 and 6.1.1.4'

loop_
_geom_angle_atom_site_label_1
_geom_angle_atom_site_label_2
_geom_angle_atom_site_label_3
_geom_angle
C4 N1 C1 108.77(14)
C4 N1 H1 125.1(12)
C1 N1 H1 125.9(12)
C9 O2 C10 117.61(14)
N1 C1 C2 110.00(15)
N1 C1 C9 117.18(14)
C2 C1 C9 132.73(15)
C1 C2 C3 105.94(15)
C1 C2 C12 129.67(16)
C3 C2 C12 124.35(14)
C4 C3 C8 118.97(16)
C4 C3 C2 107.18(14)
C8 C3 C2 133.81(17)
N1 C4 C5 130.08(16)
N1 C4 C3 108.11(15)
C5 C4 C3 121.80(16)
C6 C5 C4 117.32(18)
C6 C5 H5 121.3
C4 C5 H5 121.3
C5 C6 C7 122.12(19)
C5 C6 H6 118.9
C7 C6 H6 118.9
C8 C7 C6 120.82(18)
C8 C7 H7 119.6
C6 C7 H7 119.6
C7 C8 C3 118.96(18)
C7 C8 H8 120.5
C3 C8 H8 120.5
O1 C9 O2 123.95(16)
O1 C9 C1 124.01(16)
O2 C9 C1 112.02(14)
O2 C10 C11 105.82(16)
O2 C10 H10A 110.6
C11 C10 H10A 110.6
O2 C10 H10B 110.6
C11 C10 H10B 110.6
H10A C10 H10B 108.7
C10 C11 H11A 109.5
C10 C11 H11B 109.5
H11A C11 H11B 109.5
C10 C11 H11C 109.5
H11A C11 H11C 109.5
H11B C11 H11C 109.5
C17 C12 C13 117.15(15)
C17 C12 C2 121.42(14)
C13 C12 C2 121.35(15)
C14 C13 C12 121.75(16)
C14 C13 H13 119.1
C12 C13 H13 119.1
C13 C14 C15 121.21(15)
C13 C14 H14 119.4
C15 C14 H14 119.4
C14 C15 C16 117.11(16)
C14 C15 C18 121.23(15)
C16 C15 C18 121.66(15)
C17 C16 C15 121.53(16)
C17 C16 H16 119.2
C15 C16 H16 119.2
C16 C17 C12 121.23(15)
C16 C17 H17 119.4
C12 C17 H17 119.4
C23 C18 C19 117.50(17)
C23 C18 C15 120.87(16)
C19 C18 C15 121.63(15)
C20 C19 C18 121.66(17)
C20 C19 H19 119.2
C18 C19 H19 119.2
C21 C20 C19 119.78(19)
C21 C20 H20 120.1
C19 C20 H20 120.1
C22 C21 C20 119.6(2)
C22 C21 H21 120.2
C20 C21 H21 120.2
C21 C22 C23 120.65(19)
C21 C22 H22 119.7
C23 C22 H22 119.7
C22 C23 C18 120.84(19)
C22 C23 H23 119.6
C18 C23 H23 119.6

loop_
_geom_bond_atom_site_label_1
_geom_bond_atom_site_label_2
_geom_bond_distance
N1 C4 1.363(2)
N1 C1 1.373(2)
N1 H1 0.892(19)
O1 C9 1.208(2)
O2 C9 1.319(2)
O2 C10 1.451(2)
C1 C2 1.384(2)
C1 C9 1.468(3)
C2 C3 1.427(3)
C2 C12 1.479(2)
C3 C4 1.412(2)
C3 C8 1.412(2)
C4 C5 1.393(3)
C5 C6 1.369(3)
C5 H5 0.9300
C6 C7 1.405(3)
C6 H6 0.9300
C7 C8 1.361(3)
C7 H7 0.9300
C8 H8 0.9300
C10 C11 1.470(3)
C10 H10A 0.9700
C10 H10B 0.9700
C11 H11A 0.9600
C11 H11B 0.9600
C11 H11C 0.9600
C12 C17 1.381(2)
C12 C13 1.391(2)
C13 C14 1.374(3)
C13 H13 0.9300
C14 C15 1.379(2)
C14 H14 0.9300
C15 C16 1.398(2)
C15 C18 1.485(2)
C16 C17 1.373(2)
C16 H16 0.9300
C17 H17 0.9300
C18 C23 1.383(3)
C18 C19 1.385(3)
C19 C20 1.374(3)
C19 H19 0.9300
C20 C21 1.373(3)
C20 H20 0.9300
C21 C22 1.366(3)
C21 H21 0.9300
C22 C23 1.378(3)
C22 H22 0.9300
C23 H23 0.9300

loop_
_geom_hbond_atom_site_label_D
_geom_hbond_atom_site_label_H
_geom_hbond_atom_site_label_A
_geom_hbond_distance_DH
_geom_hbond_distance_HA
_geom_hbond_distance_DA
_geom_hbond_angle_DHA
_geom_hbond_site_symmetry_A
N1 H1 O1 0.892(19) 2.00(2) 2.863(3) 161.3(18) 2_756

loop_
_geom_torsion_atom_site_label_1
_geom_torsion_atom_site_label_2
_geom_torsion_atom_site_label_3
_geom_torsion_atom_site_label_4
_geom_torsion
C4 N1 C1 C2 -0.07(18)
C4 N1 C1 C9 -177.08(14)
N1 C1 C2 C3 -0.06(17)
C9 C1 C2 C3 176.31(16)
N1 C1 C2 C12 177.66(15)
C9 C1 C2 C12 -6.0(3)
C1 C2 C3 C4 0.17(17)
C12 C2 C3 C4 -177.71(14)
C1 C2 C3 C8 177.58(18)
C12 C2 C3 C8 -0.3(3)
C1 N1 C4 C5 -178.55(17)
C1 N1 C4 C3 0.18(17)
C8 C3 C4 N1 -178.08(15)
C2 C3 C4 N1 -0.21(17)
C8 C3 C4 C5 0.8(2)
C2 C3 C4 C5 178.64(15)
N1 C4 C5 C6 177.81(18)
C3 C4 C5 C6 -0.8(3)
C4 C5 C6 C7 0.1(3)
C5 C6 C7 C8 0.7(3)
C6 C7 C8 C3 -0.6(3)
C4 C3 C8 C7 -0.1(3)
C2 C3 C8 C7 -177.23(18)
C10 O2 C9 O1 -4.7(3)
C10 O2 C9 C1 177.04(15)
N1 C1 C9 O1 -11.2(2)
C2 C1 C9 O1 172.61(17)
N1 C1 C9 O2 167.05(13)
C2 C1 C9 O2 -9.1(3)
C9 O2 C10 C11 -175.57(19)
C1 C2 C12 C17 -53.7(2)
C3 C2 C12 C17 123.67(19)
C1 C2 C12 C13 129.7(2)
C3 C2 C12 C13 -53.0(2)
C17 C12 C13 C14 0.1(3)
C2 C12 C13 C14 176.92(16)
C12 C13 C14 C15 -1.1(3)
C13 C14 C15 C16 1.5(3)
C13 C14 C15 C18 -178.40(16)
C14 C15 C16 C17 -0.9(3)
C18 C15 C16 C17 178.98(15)
C15 C16 C17 C12 -0.1(3)
C13 C12 C17 C16 0.4(2)
C2 C12 C17 C16 -176.33(15)
C14 C15 C18 C23 147.32(19)
C16 C15 C18 C23 -32.6(2)
C14 C15 C18 C19 -33.6(2)
C16 C15 C18 C19 146.57(17)
C23 C18 C19 C20 0.7(3)
C15 C18 C19 C20 -178.46(17)
C18 C19 C20 C21 0.1(3)
C19 C20 C21 C22 -0.7(4)
C20 C21 C22 C23 0.4(4)
C21 C22 C23 C18 0.4(4)
C19 C18 C23 C22 -1.0(3)
C15 C18 C23 C22 178.19(19)
